data_1516779
loop_
_publ_author_name
'Liu, Feng-Lei'
'Chen, Jia-Rong'
'Zou, You-Quan'
'Wei, Qiang'
'Xiao, Wen-Jing'

_publ_section_title
;
 Three-Component Coupling Reaction Triggered by Insertion of Arynes into
 the S&#x2550;O Bond of DMSO.
;
_journal_issue 14
_journal_name_full 'Organic letters'
_journal_page_first 3768
_journal_paper_doi 10.1021/ol501638x
_journal_volume 16
_journal_year 2014
_chemical_formula_sum 'C15 H14 O2 S'
_chemical_formula_weight 258.32
_chemical_name_systematic
; 
 ? 
;
_space_group_IT_number 9
_symmetry_cell_setting monoclinic
_symmetry_space_group_name_Hall 'C -2yc'
_symmetry_space_group_name_H-M 'C 1 c 1'
_atom_sites_solution_hydrogens geom
_atom_sites_solution_primary direct
_atom_sites_solution_secondary difmap
_audit_creation_method SHELXL-97
_cell_angle_alpha 90.00
_cell_angle_beta 114.01
_cell_angle_gamma 90.00
_cell_formula_units_Z 8
_cell_length_a 14.341(4)
_cell_length_b 11.316(3)
_cell_length_c 17.625(5)
_cell_measurement_reflns_used 3986
_cell_measurement_temperature 296(2)
_cell_measurement_theta_max 26.79
_cell_measurement_theta_min 2.38
_cell_volume 2612.8(12)
_computing_cell_refinement 'Bruker SAINT'
_computing_data_collection 'Bruker APEX2'
_computing_data_reduction 'Bruker SAINT'
_computing_molecular_graphics 'Bruker SHELXTL'
_computing_publication_material 'Bruker SHELXTL'
_computing_structure_refinement 'SHELXL-97 (Sheldrick, 1997)'
_computing_structure_solution 'SHELXS-97 (Sheldrick, 1990)'
_diffrn_ambient_temperature 296(2)
_diffrn_measured_fraction_theta_full 0.990
_diffrn_measured_fraction_theta_max 0.990
_diffrn_measurement_device_type 'Bruker APEX-II CCD'
_diffrn_measurement_method '\f and \w scans'
_diffrn_radiation_monochromator graphite
_diffrn_radiation_source 'fine-focus sealed tube'
_diffrn_radiation_type MoK\a
_diffrn_radiation_wavelength 0.71073
_diffrn_reflns_av_R_equivalents 0.0730
_diffrn_reflns_av_sigmaI/netI 0.0689
_diffrn_reflns_limit_h_max 18
_diffrn_reflns_limit_h_min -20
_diffrn_reflns_limit_k_max 16
_diffrn_reflns_limit_k_min -16
_diffrn_reflns_limit_l_max 25
_diffrn_reflns_limit_l_min -22
_diffrn_reflns_number 13944
_diffrn_reflns_theta_full 31.00
_diffrn_reflns_theta_max 31.00
_diffrn_reflns_theta_min 2.38
_diffrn_standards_number 0
_exptl_absorpt_coefficient_mu 0.238
_exptl_absorpt_correction_T_max 0.9766
_exptl_absorpt_correction_T_min 0.9720
_exptl_absorpt_correction_type none
_exptl_crystal_density_diffrn 1.313
_exptl_crystal_density_method 'not measured'
_exptl_crystal_F_000 1088
_exptl_crystal_size_max 0.12
_exptl_crystal_size_mid 0.10
_exptl_crystal_size_min 0.10
_refine_diff_density_max 0.254
_refine_diff_density_min -0.235
_refine_diff_density_rms 0.056
_refine_ls_abs_structure_details 'Flack H D (1983), Acta Cryst. A39, 876-881'
_refine_ls_abs_structure_Flack -0.32(8)
_refine_ls_extinction_method none
_refine_ls_goodness_of_fit_ref 0.967
_refine_ls_hydrogen_treatment mixed
_refine_ls_matrix_type full
_refine_ls_number_parameters 327
_refine_ls_number_reflns 7040
_refine_ls_number_restraints 2
_refine_ls_restrained_S_all 0.967
_refine_ls_R_factor_all 0.0807
_refine_ls_R_factor_gt 0.0456
_refine_ls_shift/su_max 0.000
_refine_ls_shift/su_mean 0.000
_refine_ls_structure_factor_coef Fsqd
_refine_ls_weighting_details 'calc w=1/[\s^2^(Fo^2^)+(0.0974P)^2^+0.0000P] where P=(Fo^2^+2Fc^2^)/3'
_refine_ls_weighting_scheme calc
_refine_ls_wR_factor_gt 0.1204
_refine_ls_wR_factor_ref 0.1652
_reflns_number_gt 4624
_reflns_number_total 7040
_reflns_threshold_expression >2sigma(I)
_cod_data_source_file ol501638x_si_001.cif
_cod_data_source_block e:\131210d\work\t
_cod_depositor_comments
;
The following automatic conversions were performed:

'_symmetry_cell_setting' value 'Monoclinic' changed to 'monoclinic'
according to
/usr/data/users/saulius/crontab/automatic-downloads/rss-feeds/ACS/lib/dictionaries/cif_core.dic
dictionary named 'cif_core.dic' version 2.4.2 from 2011-04-26.

Automatic conversion script
Id: cif_fix_values 2281 2013-09-26 08:29:07Z andrius 

 Adding full bibliography for 1516779.cif.
;
_cod_original_sg_symbol_H-M Cc
_cod_database_code 1516779

loop_
_symmetry_equiv_pos_as_xyz
'x, y, z'
'x, -y, z+1/2'
'x+1/2, y+1/2, z'
'x+1/2, -y+1/2, z+1/2'

loop_
_atom_site_label
_atom_site_type_symbol
_atom_site_fract_x
_atom_site_fract_y
_atom_site_fract_z
_atom_site_U_iso_or_equiv
_atom_site_adp_type
_atom_site_occupancy
_atom_site_symmetry_multiplicity
_atom_site_calc_flag
_atom_site_refinement_flags
C1 C 0.8450(2) 0.2411(2) 0.26227(18) 0.0395(6) Uani 1 1 d .
C2 C 0.9287(3) 0.2294(3) 0.2424(2) 0.0477(7) Uani 1 1 d .
H2 H 0.9935 0.2188 0.2843 0.057 Uiso 1 1 calc R
C3 C 0.9156(3) 0.2336(3) 0.1600(2) 0.0580(8) Uani 1 1 d .
H3 H 0.9717 0.2251 0.1468 0.070 Uiso 1 1 calc R
C4 C 0.8198(4) 0.2501(3) 0.0976(2) 0.0671(11) Uani 1 1 d .
H4 H 0.8104 0.2503 0.0422 0.080 Uiso 1 1 calc R
C5 C 0.7388(4) 0.2663(4) 0.1188(3) 0.0807(13) Uani 1 1 d .
H5 H 0.6746 0.2812 0.0770 0.097 Uiso 1 1 calc R
C6 C 0.7493(3) 0.2613(4) 0.2005(2) 0.0593(9) Uani 1 1 d .
H6 H 0.6931 0.2714 0.2134 0.071 Uiso 1 1 calc R
C7 C 0.8549(2) 0.2282(2) 0.34892(19) 0.0410(6) Uani 1 1 d .
C8 C 0.9605(3) 0.2052(3) 0.41731(18) 0.0507(7) Uani 1 1 d .
H8A H 0.9911 0.1383 0.4016 0.061 Uiso 1 1 calc R
H8B H 1.0034 0.2736 0.4225 0.061 Uiso 1 1 calc R
C9 C 0.9496(2) 0.2753(3) 0.54094(18) 0.0424(6) Uani 1 1 d .
C10 C 0.9412(3) 0.3915(3) 0.5178(2) 0.0498(7) Uani 1 1 d .
H10 H 0.9403 0.4126 0.4665 0.060 Uiso 1 1 calc R
C11 C 0.9341(3) 0.4777(3) 0.5709(2) 0.0636(9) Uani 1 1 d .
H11 H 0.9287 0.5566 0.5549 0.076 Uiso 1 1 calc R
C12 C 0.9348(3) 0.4495(3) 0.6459(3) 0.0629(10) Uani 1 1 d .
H12 H 0.9295 0.5086 0.6806 0.076 Uiso 1 1 calc R
C13 C 0.9433(3) 0.3320(3) 0.6709(2) 0.0525(8) Uani 1 1 d .
H13 H 0.9443 0.3127 0.7225 0.063 Uiso 1 1 calc R
C14 C 0.9505(2) 0.2438(3) 0.61934(18) 0.0421(6) Uani 1 1 d .
C15 C 0.9742(4) 0.0934(4) 0.7507(2) 0.0682(10) Uani 1 1 d .
H15A H 1.0221 0.1535 0.7810 0.102 Uiso 1 1 calc R
H15B H 0.9985 0.0178 0.7756 0.102 Uiso 1 1 calc R
H15C H 0.9092 0.1095 0.7522 0.102 Uiso 1 1 calc R
C16 C 0.5781(2) -0.1796(3) 0.94162(17) 0.0378(6) Uani 1 1 d .
C17 C 0.6654(2) -0.2498(3) 0.9802(2) 0.0453(6) Uani 1 1 d .
H17 H 0.7292 -0.2215 0.9869 0.054 Uiso 1 1 calc R
C18 C 0.6558(3) -0.3622(3) 1.0083(2) 0.0564(8) Uani 1 1 d .
H18 H 0.7131 -0.4098 1.0332 0.068 Uiso 1 1 calc R
C19 C 0.5626(3) -0.4023(3) 0.9996(2) 0.0599(9) Uani 1 1 d .
H19 H 0.5573 -0.4765 1.0203 0.072 Uiso 1 1 calc R
C20 C 0.4772(3) -0.3365(4) 0.9613(3) 0.0662(10) Uani 1 1 d .
H20 H 0.4138 -0.3666 0.9543 0.079 Uiso 1 1 calc R
C21 C 0.4846(3) -0.2242(3) 0.9326(2) 0.0559(8) Uani 1 1 d .
H21 H 0.4261 -0.1786 0.9071 0.067 Uiso 1 1 calc R
C22 C 0.5834(2) -0.0577(2) 0.91101(18) 0.0408(6) Uani 1 1 d .
C23 C 0.6864(3) 0.0038(3) 0.9442(2) 0.0490(7) Uani 1 1 d .
H23A H 0.7113 0.0105 1.0041 0.059 Uiso 1 1 calc R
H23B H 0.7345 -0.0443 0.9319 0.059 Uiso 1 1 calc R
C24 C 0.6880(2) 0.1254(3) 0.83459(19) 0.0417(6) Uani 1 1 d .
C25 C 0.6830(3) 0.0299(3) 0.7824(2) 0.0562(8) Uani 1 1 d .
H25 H 0.6748 -0.0465 0.7982 0.067 Uiso 1 1 calc R
C26 C 0.6901(4) 0.0488(4) 0.7083(3) 0.0696(10) Uani 1 1 d .
H26 H 0.6857 -0.0148 0.6735 0.084 Uiso 1 1 calc R
C27 C 0.7037(4) 0.1605(4) 0.6850(3) 0.0810(13) Uani 1 1 d .
H27 H 0.7096 0.1724 0.6349 0.097 Uiso 1 1 calc R
C28 C 0.7085(3) 0.2554(4) 0.7352(3) 0.0662(10) Uani 1 1 d .
H28 H 0.7168 0.3311 0.7183 0.079 Uiso 1 1 calc R
C29 C 0.7014(2) 0.2405(2) 0.80972(19) 0.0424(6) Uani 1 1 d .
C30 C 0.7298(3) 0.4838(3) 0.8273(3) 0.0724(12) Uani 1 1 d .
H30A H 0.7971 0.4788 0.8284 0.109 Uiso 1 1 calc R
H30B H 0.7244 0.5541 0.8558 0.109 Uiso 1 1 calc R
H30C H 0.6804 0.4865 0.7708 0.109 Uiso 1 1 calc R
O1 O 0.7811(2) 0.2327(2) 0.36664(17) 0.0607(6) Uani 1 1 d .
O2 O 0.9576(2) 0.1818(2) 0.49481(14) 0.0551(6) Uani 1 1 d .
O3 O 0.50930(19) -0.0055(2) 0.86552(17) 0.0609(6) Uani 1 1 d .
O4 O 0.6822(2) 0.11739(19) 0.91001(14) 0.0541(6) Uani 1 1 d .
S1 S 0.96035(7) 0.09217(7) 0.64387(5) 0.0589(2) Uani 1 1 d .
S2 S 0.70625(6) 0.35591(7) 0.87824(6) 0.0526(2) Uani 1 1 d .

loop_
_atom_site_aniso_label
_atom_site_aniso_U_11
_atom_site_aniso_U_22
_atom_site_aniso_U_33
_atom_site_aniso_U_23
_atom_site_aniso_U_13
_atom_site_aniso_U_12
C1 0.0433(15) 0.0349(12) 0.0361(13) 0.0015(10) 0.0118(11) -0.0015(10)
C2 0.0498(17) 0.0555(17) 0.0392(15) 0.0045(13) 0.0194(14) 0.0005(13)
C3 0.071(2) 0.063(2) 0.0445(18) 0.0007(15) 0.0279(17) -0.0048(17)
C4 0.093(3) 0.0573(19) 0.0393(17) 0.0060(14) 0.0149(19) -0.0125(19)
C5 0.081(3) 0.085(3) 0.043(2) 0.0119(19) -0.0088(19) -0.013(2)
C6 0.0423(17) 0.075(2) 0.053(2) 0.0060(16) 0.0110(15) -0.0011(15)
C7 0.0461(16) 0.0348(12) 0.0484(16) -0.0026(11) 0.0255(13) 0.0005(11)
C8 0.0570(19) 0.0638(19) 0.0338(14) 0.0062(13) 0.0211(14) 0.0165(15)
C9 0.0420(15) 0.0473(14) 0.0361(14) -0.0008(11) 0.0141(12) 0.0039(12)
C10 0.0572(19) 0.0555(17) 0.0398(16) 0.0060(13) 0.0228(15) 0.0001(14)
C11 0.084(3) 0.0420(16) 0.054(2) -0.0023(14) 0.0167(19) -0.0081(16)
C12 0.075(2) 0.0489(17) 0.0519(19) -0.0105(15) 0.0126(18) 0.0015(17)
C13 0.062(2) 0.0554(18) 0.0397(16) -0.0019(14) 0.0197(16) 0.0017(15)
C14 0.0448(15) 0.0448(13) 0.0342(14) 0.0027(11) 0.0136(12) 0.0025(11)
C15 0.094(3) 0.066(2) 0.056(2) 0.0134(17) 0.042(2) 0.011(2)
C16 0.0364(13) 0.0447(14) 0.0343(13) -0.0027(10) 0.0166(11) -0.0014(11)
C17 0.0431(16) 0.0448(15) 0.0486(16) 0.0017(12) 0.0193(13) -0.0025(12)
C18 0.071(2) 0.0413(15) 0.061(2) 0.0034(14) 0.0299(19) 0.0050(15)
C19 0.086(3) 0.0407(16) 0.059(2) -0.0036(14) 0.036(2) -0.0155(16)
C20 0.060(2) 0.073(2) 0.074(3) -0.0053(19) 0.036(2) -0.0265(18)
C21 0.0448(18) 0.0582(18) 0.067(2) -0.0011(15) 0.0253(17) -0.0054(13)
C22 0.0481(16) 0.0430(13) 0.0353(14) 0.0028(11) 0.0210(13) 0.0016(12)
C23 0.0628(19) 0.0474(15) 0.0350(14) 0.0062(12) 0.0181(14) -0.0077(13)
C24 0.0444(15) 0.0418(14) 0.0376(14) 0.0036(12) 0.0154(12) -0.0006(12)
C25 0.070(2) 0.0465(16) 0.0490(18) 0.0000(14) 0.0207(17) 0.0003(15)
C26 0.091(3) 0.071(2) 0.056(2) -0.0069(17) 0.039(2) 0.004(2)
C27 0.116(4) 0.092(3) 0.048(2) 0.007(2) 0.046(2) 0.011(3)
C28 0.076(3) 0.061(2) 0.063(2) 0.0202(17) 0.030(2) 0.0019(17)
C29 0.0369(14) 0.0409(13) 0.0461(16) 0.0072(11) 0.0136(13) 0.0005(11)
C30 0.062(2) 0.0419(17) 0.104(3) 0.0132(18) 0.025(2) -0.0026(15)
O1 0.0576(14) 0.0719(16) 0.0645(15) -0.0133(12) 0.0371(13) -0.0058(12)
O2 0.0829(17) 0.0503(12) 0.0408(12) 0.0070(9) 0.0340(12) 0.0158(11)
O3 0.0574(15) 0.0636(14) 0.0600(14) 0.0154(12) 0.0222(12) 0.0109(11)
O4 0.0792(17) 0.0413(11) 0.0428(12) 0.0003(9) 0.0258(12) -0.0132(10)
S1 0.0886(7) 0.0459(4) 0.0454(4) 0.0066(3) 0.0304(4) 0.0090(4)
S2 0.0541(4) 0.0422(4) 0.0539(5) 0.0022(3) 0.0140(4) -0.0080(3)

loop_
_atom_type_symbol
_atom_type_description
_atom_type_scat_dispersion_real
_atom_type_scat_dispersion_imag
_atom_type_scat_source
C C 0.0033 0.0016 'International Tables Vol C Tables 4.2.6.8 and 6.1.1.4'
H H 0.0000 0.0000 'International Tables Vol C Tables 4.2.6.8 and 6.1.1.4'
O O 0.0106 0.0060 'International Tables Vol C Tables 4.2.6.8 and 6.1.1.4'
S S 0.1246 0.1234 'International Tables Vol C Tables 4.2.6.8 and 6.1.1.4'

loop_
_geom_angle_atom_site_label_1
_geom_angle_atom_site_label_2
_geom_angle_atom_site_label_3
_geom_angle
C6 C1 C2 120.1(3)
C6 C1 C7 118.5(3)
C2 C1 C7 121.3(3)
C1 C2 C3 119.9(3)
C1 C2 H2 120.1
C3 C2 H2 120.1
C4 C3 C2 120.4(4)
C4 C3 H3 119.8
C2 C3 H3 119.8
C5 C4 C3 118.8(4)
C5 C4 H4 120.6
C3 C4 H4 120.6
C4 C5 C6 122.1(4)
C4 C5 H5 119.0
C6 C5 H5 119.0
C1 C6 C5 118.7(4)
C1 C6 H6 120.7
C5 C6 H6 120.7
O1 C7 C1 122.0(3)
O1 C7 C8 119.3(3)
C1 C7 C8 118.7(2)
O2 C8 C7 112.8(3)
O2 C8 H8A 109.0
C7 C8 H8A 109.0
O2 C8 H8B 109.0
C7 C8 H8B 109.0
H8A C8 H8B 107.8
O2 C9 C10 125.8(3)
O2 C9 C14 114.4(3)
C10 C9 C14 119.7(3)
C9 C10 C11 119.8(3)
C9 C10 H10 120.1
C11 C10 H10 120.1
C12 C11 C10 121.3(3)
C12 C11 H11 119.3
C10 C11 H11 119.3
C11 C12 C13 119.9(3)
C11 C12 H12 120.1
C13 C12 H12 120.1
C14 C13 C12 120.3(3)
C14 C13 H13 119.9
C12 C13 H13 119.9
C13 C14 C9 118.9(3)
C13 C14 S1 124.2(2)
C9 C14 S1 116.8(2)
S1 C15 H15A 109.5
S1 C15 H15B 109.5
H15A C15 H15B 109.5
S1 C15 H15C 109.5
H15A C15 H15C 109.5
H15B C15 H15C 109.5
C21 C16 C17 118.9(3)
C21 C16 C22 119.0(3)
C17 C16 C22 122.1(3)
C18 C17 C16 119.4(3)
C18 C17 H17 120.3
C16 C17 H17 120.3
C19 C18 C17 120.0(3)
C19 C18 H18 120.0
C17 C18 H18 120.0
C20 C19 C18 121.4(3)
C20 C19 H19 119.3
C18 C19 H19 119.3
C19 C20 C21 119.8(3)
C19 C20 H20 120.1
C21 C20 H20 120.1
C16 C21 C20 120.5(3)
C16 C21 H21 119.8
C20 C21 H21 119.8
O3 C22 C16 122.5(3)
O3 C22 C23 119.5(3)
C16 C22 C23 117.9(2)
O4 C23 C22 112.8(3)
O4 C23 H23A 109.0
C22 C23 H23A 109.0
O4 C23 H23B 109.0
C22 C23 H23B 109.0
H23A C23 H23B 107.8
O4 C24 C25 125.4(3)
O4 C24 C29 115.6(3)
C25 C24 C29 119.0(3)
C26 C25 C24 120.2(3)
C26 C25 H25 119.9
C24 C25 H25 119.9
C25 C26 C27 120.4(4)
C25 C26 H26 119.8
C27 C26 H26 119.8
C26 C27 C28 120.3(4)
C26 C27 H27 119.9
C28 C27 H27 119.9
C29 C28 C27 121.2(3)
C29 C28 H28 119.4
C27 C28 H28 119.4
C28 C29 C24 119.0(3)
C28 C29 S2 124.7(2)
C24 C29 S2 116.3(2)
S2 C30 H30A 109.5
S2 C30 H30B 109.5
H30A C30 H30B 109.5
S2 C30 H30C 109.5
H30A C30 H30C 109.5
H30B C30 H30C 109.5
C9 O2 C8 118.3(3)
C24 O4 C23 117.8(2)
C14 S1 C15 102.23(17)
C29 S2 C30 102.5(2)

loop_
_geom_bond_atom_site_label_1
_geom_bond_atom_site_label_2
_geom_bond_distance
C1 C6 1.380(4)
C1 C2 1.386(4)
C1 C7 1.482(4)
C2 C3 1.388(5)
C2 H2 0.9300
C3 C4 1.379(6)
C3 H3 0.9300
C4 C5 1.370(7)
C4 H4 0.9300
C5 C6 1.387(6)
C5 H5 0.9300
C6 H6 0.9300
C7 O1 1.220(4)
C7 C8 1.526(5)
C8 O2 1.409(4)
C8 H8A 0.9700
C8 H8B 0.9700
C9 O2 1.367(4)
C9 C10 1.368(5)
C9 C14 1.422(4)
C10 C11 1.385(5)
C10 H10 0.9300
C11 C12 1.356(6)
C11 H11 0.9300
C12 C13 1.390(5)
C12 H12 0.9300
C13 C14 1.382(4)
C13 H13 0.9300
C14 S1 1.761(3)
C15 S1 1.812(4)
C15 H15A 0.9600
C15 H15B 0.9600
C15 H15C 0.9600
C16 C21 1.381(4)
C16 C17 1.403(4)
C16 C22 1.494(4)
C17 C18 1.393(4)
C17 H17 0.9300
C18 C19 1.359(6)
C18 H18 0.9300
C19 C20 1.356(6)
C19 H19 0.9300
C20 C21 1.388(6)
C20 H20 0.9300
C21 H21 0.9300
C22 O3 1.195(4)
C22 C23 1.518(5)
C23 O4 1.411(4)
C23 H23A 0.9700
C23 H23B 0.9700
C24 O4 1.369(4)
C24 C25 1.403(5)
C24 C29 1.412(4)
C25 C26 1.367(5)
C25 H25 0.9300
C26 C27 1.368(6)
C26 H26 0.9300
C27 C28 1.376(6)
C27 H27 0.9300
C28 C29 1.368(5)
C28 H28 0.9300
C29 S2 1.761(3)
C30 S2 1.805(4)
C30 H30A 0.9600
C30 H30B 0.9600
C30 H30C 0.9600

loop_
_geom_torsion_atom_site_label_1
_geom_torsion_atom_site_label_2
_geom_torsion_atom_site_label_3
_geom_torsion_atom_site_label_4
_geom_torsion
C6 C1 C2 C3 -2.5(5)
C7 C1 C2 C3 175.4(3)
C1 C2 C3 C4 0.5(5)
C2 C3 C4 C5 2.2(5)
C3 C4 C5 C6 -2.9(6)
C2 C1 C6 C5 1.8(5)
C7 C1 C6 C5 -176.2(3)
C4 C5 C6 C1 1.0(6)
C6 C1 C7 O1 1.5(4)
C2 C1 C7 O1 -176.4(3)
C6 C1 C7 C8 179.7(3)
C2 C1 C7 C8 1.8(4)
O1 C7 C8 O2 4.9(4)
C1 C7 C8 O2 -173.4(3)
O2 C9 C10 C11 -179.7(3)
C14 C9 C10 C11 0.2(5)
C9 C10 C11 C12 -0.3(6)
C10 C11 C12 C13 0.4(6)
C11 C12 C13 C14 -0.4(6)
C12 C13 C14 C9 0.4(5)
C12 C13 C14 S1 -179.3(3)
O2 C9 C14 C13 179.7(3)
C10 C9 C14 C13 -0.3(5)
O2 C9 C14 S1 -0.6(4)
C10 C9 C14 S1 179.4(3)
C21 C16 C17 C18 0.0(5)
C22 C16 C17 C18 179.2(3)
C16 C17 C18 C19 -1.0(5)
C17 C18 C19 C20 2.1(6)
C18 C19 C20 C21 -2.1(6)
C17 C16 C21 C20 0.1(5)
C22 C16 C21 C20 -179.2(3)
C19 C20 C21 C16 1.0(6)
C21 C16 C22 O3 -14.4(4)
C17 C16 C22 O3 166.4(3)
C21 C16 C22 C23 161.4(3)
C17 C16 C22 C23 -17.9(4)
O3 C22 C23 O4 -5.0(4)
C16 C22 C23 O4 179.1(2)
O4 C24 C25 C26 -179.8(4)
C29 C24 C25 C26 -0.6(5)
C24 C25 C26 C27 1.0(7)
C25 C26 C27 C28 -1.1(8)
C26 C27 C28 C29 0.9(7)
C27 C28 C29 C24 -0.5(6)
C27 C28 C29 S2 -179.8(4)
O4 C24 C29 C28 179.6(3)
C25 C24 C29 C28 0.3(5)
O4 C24 C29 S2 -1.1(4)
C25 C24 C29 S2 179.7(3)
C10 C9 O2 C8 1.9(5)
C14 C9 O2 C8 -178.1(3)
C7 C8 O2 C9 -79.9(4)
C25 C24 O4 C23 9.8(5)
C29 C24 O4 C23 -169.4(3)
C22 C23 O4 C24 -83.6(4)
C13 C14 S1 C15 -6.8(4)
C9 C14 S1 C15 173.5(3)
C28 C29 S2 C30 -3.4(4)
C24 C29 S2 C30 177.3(2)
